data_7238746
loop_
_publ_author_name
'Moran, Wesley J.'
'MacRory, Kerry L.'
'Rodr\'iguez, Arantxa'

_publ_section_title
;
 Oxidative rearrangement of indoles to oxindoles
;
_journal_issue 24
_journal_name_full 'RSC Advances'
_journal_page_first 8962
_journal_paper_doi 10.1039/c2ra21800c
_journal_volume 2
_journal_year 2012
_chemical_formula_sum 'C17 H19 N O5'
_chemical_formula_weight 317.34
_space_group_IT_number 14
_space_group_name_Hall '-P 2yn'
_space_group_name_H-M_alt 'P 1 21/n 1'
_atom_sites_solution_hydrogens geom
_atom_sites_solution_primary direct
_atom_sites_solution_secondary difmap
_audit_creation_method SHELXL-97
_cell_angle_alpha 90.00
_cell_angle_beta 111.05(2)
_cell_angle_gamma 90.00
_cell_formula_units_Z 4
_cell_length_a 14.215(13)
_cell_length_b 7.397(7)
_cell_length_c 16.759(15)
_cell_measurement_temperature 296(2)
_cell_volume 1645(3)
_computing_structure_refinement 'SHELXL-97 (Sheldrick, 2008)'
_computing_structure_solution 'SHELXS-97 (Sheldrick, 2008)'
_diffrn_ambient_temperature 296(2)
_diffrn_measured_fraction_theta_full 0.997
_diffrn_measured_fraction_theta_max 0.997
_diffrn_radiation_monochromator graphite
_diffrn_radiation_source 'fine-focus sealed tube'
_diffrn_radiation_type MoK\a
_diffrn_radiation_wavelength 0.71073
_diffrn_reflns_av_R_equivalents 0.0310
_diffrn_reflns_av_sigmaI/netI 0.0291
_diffrn_reflns_limit_h_max 18
_diffrn_reflns_limit_h_min -18
_diffrn_reflns_limit_k_max 9
_diffrn_reflns_limit_k_min -9
_diffrn_reflns_limit_l_max 20
_diffrn_reflns_limit_l_min -21
_diffrn_reflns_number 14451
_diffrn_reflns_theta_full 27.48
_diffrn_reflns_theta_max 27.48
_diffrn_reflns_theta_min 3.05
_exptl_absorpt_coefficient_mu 0.094
_exptl_absorpt_correction_T_max 0.9632
_exptl_absorpt_correction_T_min 0.9543
_exptl_absorpt_process_details multiscan
_exptl_crystal_density_diffrn 1.274
_exptl_crystal_density_method 'not measured'
_exptl_crystal_F_000 664
_exptl_crystal_size_max 0.50
_exptl_crystal_size_mid 0.40
_exptl_crystal_size_min 0.40
_refine_diff_density_max 0.307
_refine_diff_density_min -0.210
_refine_diff_density_rms 0.032
_refine_ls_extinction_coef 0.008(4)
_refine_ls_extinction_expression Fc^*^=kFc[1+0.001xFc^2^\l^3^/sin(2\q)]^-1/4^
_refine_ls_extinction_method SHELXL
_refine_ls_goodness_of_fit_ref 1.039
_refine_ls_hydrogen_treatment mixed
_refine_ls_matrix_type full
_refine_ls_number_parameters 212
_refine_ls_number_reflns 3761
_refine_ls_number_restraints 0
_refine_ls_restrained_S_all 1.039
_refine_ls_R_factor_all 0.0743
_refine_ls_R_factor_gt 0.0467
_refine_ls_shift/su_max 0.004
_refine_ls_shift/su_mean 0.000
_refine_ls_structure_factor_coef Fsqd
_refine_ls_weighting_details 'calc w=1/[\s^2^(Fo^2^)+(0.0619P)^2^+0.3216P] where P=(Fo^2^+2Fc^2^)/3'
_refine_ls_weighting_scheme calc
_refine_ls_wR_factor_gt 0.1201
_refine_ls_wR_factor_ref 0.1363
_reflns_number_gt 2573
_reflns_number_total 3761
_reflns_threshold_expression >2sigma(I)
_cod_data_source_file c2ra21800c.txt
_cod_data_source_block mo_wesley_unknown1_0m
_cod_database_code 7238746

loop_
_symmetry_equiv_pos_as_xyz
'x, y, z'
'-x+1/2, y+1/2, -z+1/2'
'-x, -y, -z'
'x-1/2, -y-1/2, z-1/2'

loop_
_atom_site_label
_atom_site_type_symbol
_atom_site_fract_x
_atom_site_fract_y
_atom_site_fract_z
_atom_site_U_iso_or_equiv
_atom_site_adp_type
_atom_site_occupancy
_atom_site_symmetry_multiplicity
_atom_site_calc_flag
_atom_site_refinement_flags
C8 C 0.39608(12) 0.2847(2) 0.31725(11) 0.0439(4) Uani 1 1 d .
C1 C 0.44059(12) 0.2397(2) 0.45951(10) 0.0411(4) Uani 1 1 d .
C7 C 0.50869(11) 0.3112(2) 0.35737(10) 0.0392(4) Uani 1 1 d .
C6 C 0.53167(11) 0.2826(2) 0.44853(10) 0.0384(4) Uani 1 1 d .
C5 C 0.61820(12) 0.2887(2) 0.51951(10) 0.0466(4) Uani 1 1 d .
H5 H 0.6796 0.3160 0.5143 0.056 Uiso 1 1 calc R
C2 C 0.43486(14) 0.2059(3) 0.53820(11) 0.0540(5) Uani 1 1 d .
H2 H 0.3738 0.1782 0.5440 0.065 Uiso 1 1 calc R
C3 C 0.52274(15) 0.2145(3) 0.60804(12) 0.0586(5) Uani 1 1 d .
H3 H 0.5212 0.1935 0.6623 0.070 Uiso 1 1 calc R
C4 C 0.61322(14) 0.2536(3) 0.59909(11) 0.0545(5) Uani 1 1 d .
H4 H 0.6719 0.2565 0.6473 0.065 Uiso 1 1 calc R
C10 C 0.67256(13) 0.3724(3) 0.33550(12) 0.0517(4) Uani 1 1 d .
C9 C 0.56200(12) 0.3488(2) 0.30659(10) 0.0432(4) Uani 1 1 d .
C11 C 0.51146(13) 0.3804(3) 0.21223(11) 0.0496(4) Uani 1 1 d .
C12 C 0.25757(12) 0.1904(3) 0.36656(12) 0.0533(5) Uani 1 1 d .
H12A H 0.2568 0.0958 0.4064 0.064 Uiso 1 1 calc R
H12B H 0.2263 0.1427 0.3091 0.064 Uiso 1 1 calc R
C13 C 0.19650(15) 0.3485(3) 0.37766(18) 0.0820(7) Uani 1 1 d .
H13A H 0.2261 0.3945 0.4349 0.123 Uiso 1 1 calc R
H13B H 0.1287 0.3099 0.3675 0.123 Uiso 1 1 calc R
H13C H 0.1959 0.4419 0.3377 0.123 Uiso 1 1 calc R
N1 N 0.36207(9) 0.23840(19) 0.38070(9) 0.0451(3) Uani 1 1 d .
O1 O 0.34564(9) 0.2992(2) 0.24221(8) 0.0615(4) Uani 1 1 d .
O3 O 0.70339(9) 0.36872(18) 0.26960(8) 0.0589(4) Uani 1 1 d .
O2 O 0.72790(11) 0.3936(3) 0.40654(9) 0.1004(7) Uani 1 1 d .
O4 O 0.49211(11) 0.5300(2) 0.18256(9) 0.0710(4) Uani 1 1 d .
O5 O 0.49908(10) 0.22654(18) 0.16822(8) 0.0586(4) Uani 1 1 d .
C16 C 0.4532(2) 0.2419(4) 0.07604(13) 0.0824(7) Uani 1 1 d .
H16A H 0.4090 0.3463 0.0615 0.099 Uiso 1 1 calc R
H16B H 0.4128 0.1353 0.0532 0.099 Uiso 1 1 calc R
C14 C 0.80981(15) 0.3873(3) 0.28616(15) 0.0752(6) Uani 1 1 d .
H14A H 0.8466 0.2884 0.3218 0.090 Uiso 1 1 calc R
H14B H 0.8346 0.4999 0.3160 0.090 Uiso 1 1 calc R
C15 C 0.82527(19) 0.3856(4) 0.20301(17) 0.0883(8) Uani 1 1 d .
H15A H 0.8037 0.2714 0.1752 0.133 Uiso 1 1 calc R
H15B H 0.8954 0.4032 0.2128 0.133 Uiso 1 1 calc R
H15C H 0.7866 0.4810 0.1673 0.133 Uiso 1 1 calc R
C17 C 0.5316(2) 0.2610(4) 0.03672(16) 0.1049(10) Uani 1 1 d .
H17A H 0.5706 0.3680 0.0584 0.157 Uiso 1 1 calc R
H17B H 0.4995 0.2700 -0.0243 0.157 Uiso 1 1 calc R
H17C H 0.5750 0.1572 0.0507 0.157 Uiso 1 1 calc R

loop_
_atom_site_aniso_label
_atom_site_aniso_U_11
_atom_site_aniso_U_22
_atom_site_aniso_U_33
_atom_site_aniso_U_23
_atom_site_aniso_U_13
_atom_site_aniso_U_12
C8 0.0344(8) 0.0522(9) 0.0402(9) -0.0029(7) 0.0074(7) 0.0016(7)
C1 0.0350(8) 0.0441(8) 0.0408(9) -0.0019(7) 0.0093(7) -0.0004(6)
C7 0.0329(8) 0.0424(8) 0.0386(8) -0.0031(6) 0.0082(6) 0.0023(6)
C6 0.0353(8) 0.0393(8) 0.0374(8) -0.0036(6) 0.0094(6) -0.0004(6)
C5 0.0361(8) 0.0561(10) 0.0426(9) -0.0030(7) 0.0079(7) -0.0027(7)
C2 0.0452(10) 0.0699(12) 0.0472(10) 0.0048(8) 0.0170(8) -0.0055(8)
C3 0.0574(11) 0.0758(13) 0.0402(10) 0.0065(9) 0.0147(9) -0.0025(9)
C4 0.0462(10) 0.0678(12) 0.0390(10) 0.0010(8) 0.0025(8) -0.0014(8)
C10 0.0417(9) 0.0691(12) 0.0457(10) -0.0039(8) 0.0174(8) -0.0032(8)
C9 0.0388(8) 0.0487(9) 0.0409(9) -0.0031(7) 0.0128(7) 0.0025(7)
C11 0.0425(9) 0.0616(11) 0.0452(10) 0.0037(8) 0.0162(8) 0.0034(8)
C12 0.0335(8) 0.0628(11) 0.0588(11) -0.0054(9) 0.0109(8) -0.0121(8)
C13 0.0398(10) 0.0805(15) 0.124(2) -0.0189(14) 0.0277(12) -0.0041(10)
N1 0.0309(7) 0.0580(8) 0.0425(8) -0.0015(6) 0.0086(6) -0.0040(6)
O1 0.0395(7) 0.0947(10) 0.0406(7) 0.0010(6) 0.0025(5) -0.0009(6)
O3 0.0449(7) 0.0822(9) 0.0559(8) -0.0061(6) 0.0258(6) -0.0049(6)
O2 0.0439(8) 0.205(2) 0.0503(9) -0.0138(10) 0.0141(7) -0.0265(10)
O4 0.0754(10) 0.0685(9) 0.0629(9) 0.0166(7) 0.0173(7) 0.0137(7)
O5 0.0637(8) 0.0692(8) 0.0397(7) -0.0050(6) 0.0147(6) -0.0015(6)
C16 0.0856(17) 0.1111(19) 0.0391(11) -0.0067(11) 0.0088(11) -0.0067(14)
C14 0.0458(11) 0.1058(18) 0.0820(15) -0.0076(13) 0.0328(11) -0.0073(11)
C15 0.0865(17) 0.0966(18) 0.110(2) -0.0167(14) 0.0694(16) -0.0138(13)
C17 0.137(3) 0.129(2) 0.0553(15) 0.0076(14) 0.0426(17) 0.0193(19)

loop_
_atom_type_symbol
_atom_type_description
_atom_type_scat_dispersion_real
_atom_type_scat_dispersion_imag
_atom_type_scat_source
C C 0.0033 0.0016 'International Tables Vol C Tables 4.2.6.8 and 6.1.1.4'
H H 0.0000 0.0000 'International Tables Vol C Tables 4.2.6.8 and 6.1.1.4'
N N 0.0061 0.0033 'International Tables Vol C Tables 4.2.6.8 and 6.1.1.4'
O O 0.0106 0.0060 'International Tables Vol C Tables 4.2.6.8 and 6.1.1.4'

loop_
_geom_angle_atom_site_label_1
_geom_angle_atom_site_label_2
_geom_angle_atom_site_label_3
_geom_angle
O1 C8 N1 126.25(16)
O1 C8 C7 126.15(15)
N1 C8 C7 107.59(14)
C2 C1 N1 127.37(16)
C2 C1 C6 122.77(15)
N1 C1 C6 109.86(15)
C9 C7 C6 136.20(15)
C9 C7 C8 119.29(15)
C6 C7 C8 104.50(13)
C5 C6 C1 118.33(16)
C5 C6 C7 134.26(15)
C1 C6 C7 107.41(14)
C6 C5 C4 119.29(17)
C3 C2 C1 117.43(18)
C2 C3 C4 121.07(18)
C3 C4 C5 121.10(17)
O2 C10 O3 122.93(17)
O2 C10 C9 126.29(16)
O3 C10 C9 110.77(16)
C7 C9 C10 125.88(16)
C7 C9 C11 121.93(16)
C10 C9 C11 112.13(14)
O4 C11 O5 126.25(18)
O4 C11 C9 121.97(17)
O5 C11 C9 111.61(16)
N1 C12 C13 112.85(16)
C8 N1 C1 110.57(15)
C8 N1 C12 124.07(15)
C1 N1 C12 125.34(15)
C10 O3 C14 118.35(16)
C11 O5 C16 116.25(17)
O5 C16 C17 110.9(2)
O3 C14 C15 108.45(19)

loop_
_geom_bond_atom_site_label_1
_geom_bond_atom_site_label_2
_geom_bond_distance
C8 O1 1.208(2)
C8 N1 1.361(2)
C8 C7 1.510(2)
C1 C2 1.373(3)
C1 N1 1.390(2)
C1 C6 1.408(2)
C7 C9 1.356(2)
C7 C6 1.458(3)
C6 C5 1.371(2)
C5 C4 1.385(3)
C2 C3 1.372(3)
C3 C4 1.378(3)
C10 O2 1.178(2)
C10 O3 1.327(2)
C10 C9 1.479(3)
C9 C11 1.502(3)
C11 O4 1.204(2)
C11 O5 1.333(2)
C12 N1 1.461(2)
C12 C13 1.507(3)
O3 C14 1.443(3)
O5 C16 1.449(3)
C16 C17 1.490(4)
C14 C15 1.487(3)
